data_7132961
loop_
_publ_author_name
'Su, Yangzhe'
'Wang, Min'
'Xu, Jianping'
'Chen, Weinan'
'Zhou, Gang'

_publ_section_title
;
 C-H arylation of thiopyran derivatives with aryl halides.
;
_journal_issue 39
_journal_name_full 'Chemical communications (Cambridge, England)'
_journal_page_first 5193
_journal_page_last 5196
_journal_paper_doi 10.1039/d4cc00719k
_journal_volume 60
_journal_year 2024
_chemical_formula_moiety 'C34 H34 S2'
_chemical_formula_sum 'C34 H34 S2'
_chemical_formula_weight 506.73
_space_group_crystal_system trigonal
_space_group_IT_number 148
_space_group_name_Hall '-R 3'
_space_group_name_H-M_alt 'R -3 :H'
_atom_sites_solution_hydrogens geom
_atom_sites_solution_primary dual
_audit_creation_date 2023-10-24
_audit_creation_method
;
Olex2 1.2
(compiled 2018.05.29 svn.r3508 for OlexSys, GUI svn.r5506)
;
_audit_update_record
;
2023-11-27 deposited with the CCDC.	2024-04-15 downloaded from the CCDC.
;
_cell_angle_alpha 90
_cell_angle_beta 90
_cell_angle_gamma 120
_cell_formula_units_Z 9
_cell_length_a 37.256(6)
_cell_length_b 37.256(6)
_cell_length_c 5.1212(11)
_cell_measurement_reflns_used 949
_cell_measurement_temperature 170
_cell_measurement_theta_max 64.240
_cell_measurement_theta_min 2.208
_cell_volume 6155.9(19)
_computing_cell_refinement 'SAINT V8.40A (?, 2016)'
_computing_data_reduction 'SAINT V8.40A (?, 2016)'
_computing_molecular_graphics 'Olex2 (Dolomanov et al., 2009)'
_computing_publication_material 'Olex2 (Dolomanov et al., 2009)'
_computing_structure_refinement 'ShelXL (Sheldrick, 2015)'
_computing_structure_solution 'ShelXT (Sheldrick, 2015)'
_diffrn_ambient_temperature 170
_diffrn_measured_fraction_theta_full 0.997
_diffrn_measured_fraction_theta_max 0.995
_diffrn_measurement_device_type 'Bruker D8 VENTURE'
_diffrn_measurement_method '\f and \w scans'
_diffrn_radiation_type MoK\a
_diffrn_radiation_wavelength 0.71073
_diffrn_reflns_av_R_equivalents 0.0819
_diffrn_reflns_av_unetI/netI 0.1123
_diffrn_reflns_Laue_measured_fraction_full 0.997
_diffrn_reflns_Laue_measured_fraction_max 0.995
_diffrn_reflns_limit_h_max 44
_diffrn_reflns_limit_h_min -46
_diffrn_reflns_limit_k_max 46
_diffrn_reflns_limit_k_min -34
_diffrn_reflns_limit_l_max 6
_diffrn_reflns_limit_l_min -4
_diffrn_reflns_number 6828
_diffrn_reflns_point_group_measured_fraction_full 0.997
_diffrn_reflns_point_group_measured_fraction_max 0.995
_diffrn_reflns_theta_full 25.242
_diffrn_reflns_theta_max 26.527
_diffrn_reflns_theta_min 2.187
_diffrn_standards_number 0
_exptl_absorpt_coefficient_mu 0.216
_exptl_absorpt_correction_T_max 0.7538
_exptl_absorpt_correction_T_min 0.2956
_exptl_absorpt_correction_type multi-scan
_exptl_absorpt_process_details
'SADABS-2016/2 (Bruker,2016/2) was used for absorption correction. wR2(int) was 0.1496 before and 0.0771 after correction. The Ratio of minimum to maximum transmission is 0.3921. The \l/2 correction factor is Not present.'
_exptl_crystal_colour red
_exptl_crystal_colour_primary red
_exptl_crystal_density_diffrn 1.230
_exptl_crystal_description needle
_exptl_crystal_F_000 2430
_exptl_crystal_size_max 0.12
_exptl_crystal_size_mid 0.07
_exptl_crystal_size_min 0.04
_platon_squeeze_details
;
TITL fd1_0m_a.res in R-3
CELL   37.2560   37.2560    5.1212     90.00     90.00    120.00
SPGR R-3
# Solvent Accessible Volume =       257
# Electrons Found in S.A.V. =        47
# Note: Atoms in Void as Cxxx and Qxxx all others
C101 0.999 0.998 0.063 !       1.64 eA-3
C102 1.000 1.000 0.500 !       1.23 eA-3
C103 0.667 0.339 0.790 !       1.12 eA-3
C104 1.003 1.003 0.301 !       0.87 eA-3
C105 0.999 0.967 0.957 !       0.78 eA-3
Q106 0.329 0.413 0.488 !       0.78 eA-3
C107 0.972 0.998 0.920 !       0.78 eA-3
C108 0.651 0.340 0.563 !       0.72 eA-3
Q109 0.563 0.929 0.697 !       0.55 eA-3
Q110 0.485 0.486 0.497 !       0.53 eA-3
Q111 0.134 0.710 0.128 !       0.51 eA-3
Q112 0.299 0.655 0.068 !       0.51 eA-3
;
_refine_diff_density_max 0.435
_refine_diff_density_min -0.270
_refine_diff_density_rms 0.060
_refine_ls_extinction_method none
_refine_ls_goodness_of_fit_ref 1.046
_refine_ls_hydrogen_treatment constr
_refine_ls_matrix_type full
_refine_ls_number_parameters 165
_refine_ls_number_reflns 2840
_refine_ls_number_restraints 0
_refine_ls_restrained_S_all 1.046
_refine_ls_R_factor_all 0.1364
_refine_ls_R_factor_gt 0.0694
_refine_ls_shift/su_max 0.000
_refine_ls_shift/su_mean 0.000
_refine_ls_structure_factor_coef Fsqd
_refine_ls_weighting_details 'w=1/[\s^2^(Fo^2^)+(0.0466P)^2^+8.1367P] where P=(Fo^2^+2Fc^2^)/3'
_refine_ls_weighting_scheme calc
_refine_ls_wR_factor_gt 0.1313
_refine_ls_wR_factor_ref 0.1663
_reflns_Friedel_coverage 0.000
_reflns_number_gt 1660
_reflns_number_total 2840
_reflns_threshold_expression 'I > 2\s(I)'
_cod_data_source_file d4cc00719k2.cif
_cod_data_source_block fd1_0m_sq
_cod_depositor_comments 'Adding full bibliography for 7132961--7132963.cif.'
_cod_original_cell_volume 6156(2)
_cod_original_sg_symbol_H-M 'R -3'
_cod_database_code 7132961
_shelx_shelxl_version_number 2018/3
_shelx_space_group_comment
;
The symmetry employed for this shelxl refinement is uniquely defined
by the following loop, which should always be used as a source of
symmetry information in preference to the above space-group names.
They are only intended as comments.
;
_shelx_estimated_absorpt_t_max 0.991
_shelx_estimated_absorpt_t_min 0.975
_olex2_refinement_description
;
1. Fixed Uiso
 At 1.2 times of:
  All C(H) groups, All C(H,H) groups
 At 1.5 times of:
  All C(H,H,H) groups
2.a Secondary CH2 refined with riding coordinates:
 C14(H14A,H14B), C15(H15A,H15B), C16(H16A,H16B)
2.b Aromatic/amide H refined with riding coordinates:
 C11(H11), C1(H1), C4(H4), C3(H3), C2(H2)
2.c Idealised Me refined as rotating group:
 C13(H13A,H13B,H13C), C17(H17A,H17B,H17C)
;
_platon_squeeze_void_probe_radius 1.20
_olex2_submission_special_instructions 'No special instructions were received'

loop_
_space_group_symop_operation_xyz
'x, y, z'
'-y, x-y, z'
'-x+y, -x, z'
'x+2/3, y+1/3, z+1/3'
'-y+2/3, x-y+1/3, z+1/3'
'-x+y+2/3, -x+1/3, z+1/3'
'x+1/3, y+2/3, z+2/3'
'-y+1/3, x-y+2/3, z+2/3'
'-x+y+1/3, -x+2/3, z+2/3'
'-x, -y, -z'
'y, -x+y, -z'
'x-y, x, -z'
'-x+2/3, -y+1/3, -z+1/3'
'y+2/3, -x+y+1/3, -z+1/3'
'x-y+2/3, x+1/3, -z+1/3'
'-x+1/3, -y+2/3, -z+2/3'
'y+1/3, -x+y+2/3, -z+2/3'
'x-y+1/3, x+2/3, -z+2/3'

loop_
_atom_site_label
_atom_site_type_symbol
_atom_site_fract_x
_atom_site_fract_y
_atom_site_fract_z
_atom_site_U_iso_or_equiv
_atom_site_adp_type
_atom_site_occupancy
_atom_site_site_symmetry_order
_atom_site_calc_flag
_atom_site_refinement_flags_posn
_atom_site_refinement_flags_adp
_atom_site_refinement_flags_occupancy
_atom_site_disorder_assembly
_atom_site_disorder_group
S1 S 0.03788(3) 0.47919(3) 0.6930(2) 0.0466(3) Uani 1 1 d . . . . .
C9 C 0.09029(10) 0.50146(9) 0.6192(7) 0.0337(8) Uani 1 1 d . . . . .
C7 C 0.11105(10) 0.53332(9) 0.4186(7) 0.0333(8) Uani 1 1 d . . . . .
C5 C 0.15792(10) 0.51891(10) 0.6239(7) 0.0369(8) Uani 1 1 d . . . . .
C10 C 0.09133(10) 0.54861(9) 0.2683(7) 0.0353(8) Uani 1 1 d . . . . .
C8 C 0.15452(10) 0.54365(9) 0.4283(7) 0.0358(8) Uani 1 1 d . . . . .
C6 C 0.11712(10) 0.49224(10) 0.7415(7) 0.0372(8) Uani 1 1 d . . . . .
C11 C 0.04791(10) 0.53441(10) 0.3108(7) 0.0393(9) Uani 1 1 d . . . . .
H11 H 0.036038 0.546526 0.203205 0.047 Uiso 1 1 calc R . . . .
C12 C 0.02198(10) 0.50570(9) 0.4868(7) 0.0355(8) Uani 1 1 d . . . . .
C1 C 0.18949(10) 0.57142(10) 0.2882(8) 0.0438(9) Uani 1 1 d . . . . .
H1 H 0.187388 0.587663 0.152489 0.053 Uiso 1 1 calc R . . . .
C13 C 0.11267(11) 0.58052(10) 0.0576(7) 0.0426(9) Uani 1 1 d . . . . .
H13A H 0.133185 0.606832 0.136792 0.064 Uiso 1 1 calc GR . . . .
H13B H 0.092124 0.584475 -0.038002 0.064 Uiso 1 1 calc GR . . . .
H13C H 0.126599 0.571022 -0.063133 0.064 Uiso 1 1 calc GR . . . .
C14 C 0.10748(11) 0.46043(10) 0.9503(7) 0.0416(9) Uani 1 1 d . . . . .
H14A H 0.080272 0.452763 1.028645 0.050 Uiso 1 1 calc R . . . .
H14B H 0.128645 0.472901 1.089607 0.050 Uiso 1 1 calc R . . . .
C4 C 0.19628(11) 0.52313(11) 0.6862(7) 0.0445(9) Uani 1 1 d . . . . .
H4 H 0.198667 0.506941 0.821082 0.053 Uiso 1 1 calc R . . . .
C3 C 0.23089(11) 0.55152(11) 0.5469(8) 0.0476(10) Uani 1 1 d . . . . .
H3 H 0.257225 0.554762 0.587855 0.057 Uiso 1 1 calc R . . . .
C2 C 0.22777(11) 0.57514(11) 0.3498(8) 0.0496(10) Uani 1 1 d . . . . .
H2 H 0.251835 0.594059 0.255379 0.059 Uiso 1 1 calc R . . . .
C15 C 0.10629(12) 0.42090(11) 0.8508(8) 0.0513(10) Uani 1 1 d . . . . .
H15A H 0.133585 0.428553 0.774035 0.062 Uiso 1 1 calc R . . . .
H15B H 0.101711 0.402376 1.001109 0.062 Uiso 1 1 calc R . . . .
C16 C 0.07344(14) 0.39774(12) 0.6517(9) 0.0630(12) Uani 1 1 d . . . . .
H16A H 0.078084 0.416272 0.501363 0.076 Uiso 1 1 calc R . . . .
H16B H 0.046173 0.390208 0.728442 0.076 Uiso 1 1 calc R . . . .
C17 C 0.07198(15) 0.35813(12) 0.5520(9) 0.0728(13) Uani 1 1 d . . . . .
H17A H 0.050755 0.345404 0.415960 0.109 Uiso 1 1 calc GR . . . .
H17B H 0.065207 0.338605 0.696939 0.109 Uiso 1 1 calc GR . . . .
H17C H 0.099051 0.365118 0.479411 0.109 Uiso 1 1 calc GR . . . .

loop_
_atom_site_aniso_label
_atom_site_aniso_U_11
_atom_site_aniso_U_22
_atom_site_aniso_U_33
_atom_site_aniso_U_23
_atom_site_aniso_U_13
_atom_site_aniso_U_12
S1 0.0373(5) 0.0433(6) 0.0582(7) 0.0154(5) 0.0003(5) 0.0193(4)
C9 0.0366(18) 0.0276(17) 0.037(2) -0.0012(14) 0.0012(15) 0.0165(15)
C7 0.0390(19) 0.0283(17) 0.036(2) -0.0025(14) -0.0043(15) 0.0191(15)
C5 0.040(2) 0.0364(19) 0.039(2) -0.0073(16) -0.0029(16) 0.0229(16)
C10 0.043(2) 0.0292(17) 0.037(2) -0.0022(15) -0.0018(16) 0.0204(16)
C8 0.0375(19) 0.0314(18) 0.042(2) -0.0039(15) -0.0021(16) 0.0196(16)
C6 0.046(2) 0.0361(19) 0.037(2) -0.0012(15) -0.0041(16) 0.0261(17)
C11 0.046(2) 0.0354(19) 0.045(2) 0.0030(16) -0.0049(17) 0.0265(17)
C12 0.0409(18) 0.0267(17) 0.043(2) -0.0012(15) -0.0042(17) 0.0198(16)
C1 0.043(2) 0.039(2) 0.052(2) -0.0003(17) 0.0015(18) 0.0218(17)
C13 0.045(2) 0.040(2) 0.046(2) 0.0070(17) 0.0041(17) 0.0235(17)
C14 0.047(2) 0.049(2) 0.039(2) 0.0007(17) -0.0012(17) 0.0314(18)
C4 0.049(2) 0.049(2) 0.047(2) -0.0013(18) -0.0052(18) 0.0322(19)
C3 0.043(2) 0.052(2) 0.055(3) -0.0079(19) -0.0034(19) 0.0282(19)
C2 0.043(2) 0.050(2) 0.058(3) -0.001(2) 0.0080(19) 0.0246(19)
C15 0.056(2) 0.046(2) 0.056(3) 0.0064(19) 0.002(2) 0.029(2)
C16 0.078(3) 0.048(2) 0.063(3) 0.001(2) -0.007(2) 0.031(2)
C17 0.094(4) 0.048(3) 0.072(3) -0.005(2) 0.002(3) 0.031(2)

loop_
_atom_type_symbol
_atom_type_description
_atom_type_scat_dispersion_real
_atom_type_scat_dispersion_imag
_atom_type_scat_source
C C 0.0033 0.0016 'International Tables Vol C Tables 4.2.6.8 and 6.1.1.4'
H H 0.0000 0.0000 'International Tables Vol C Tables 4.2.6.8 and 6.1.1.4'
S S 0.1246 0.1234 'International Tables Vol C Tables 4.2.6.8 and 6.1.1.4'

loop_
_geom_angle_atom_site_label_1
_geom_angle_atom_site_label_2
_geom_angle_atom_site_label_3
_geom_angle
_geom_angle_site_symmetry_1
_geom_angle_site_symmetry_3
_geom_angle_publ_flag
C9 S1 C12 102.55(16) . . ?
C7 C9 S1 123.4(2) . . ?
C6 C9 S1 124.8(3) . . ?
C6 C9 C7 111.8(3) . . ?
C9 C7 C8 104.8(3) . . ?
C10 C7 C9 123.8(3) . . ?
C10 C7 C8 131.4(3) . . ?
C8 C5 C6 109.5(3) . . ?
C4 C5 C8 120.7(3) . . ?
C4 C5 C6 129.7(3) . . ?
C7 C10 C11 119.9(3) . . ?
C7 C10 C13 123.4(3) . . ?
C11 C10 C13 116.7(3) . . ?
C5 C8 C7 107.5(3) . . ?
C1 C8 C7 132.7(3) . . ?
C1 C8 C5 119.8(3) . . ?
C9 C6 C5 106.5(3) . . ?
C9 C6 C14 127.7(3) . . ?
C5 C6 C14 125.8(3) . . ?
C10 C11 H11 116.2 . . ?
C12 C11 C10 127.7(3) . . ?
C12 C11 H11 116.2 . . ?
C11 C12 S1 122.6(3) . . ?
C11 C12 C12 122.3(4) . 10_566 ?
C12 C12 S1 115.1(3) 10_566 . ?
C8 C1 H1 120.4 . . ?
C8 C1 C2 119.1(3) . . ?
C2 C1 H1 120.4 . . ?
C10 C13 H13A 109.5 . . ?
C10 C13 H13B 109.5 . . ?
C10 C13 H13C 109.5 . . ?
H13A C13 H13B 109.5 . . ?
H13A C13 H13C 109.5 . . ?
H13B C13 H13C 109.5 . . ?
C6 C14 H14A 108.8 . . ?
C6 C14 H14B 108.8 . . ?
C6 C14 C15 113.6(3) . . ?
H14A C14 H14B 107.7 . . ?
C15 C14 H14A 108.8 . . ?
C15 C14 H14B 108.8 . . ?
C5 C4 H4 120.7 . . ?
C3 C4 C5 118.5(3) . . ?
C3 C4 H4 120.7 . . ?
C4 C3 H3 119.4 . . ?
C2 C3 C4 121.3(3) . . ?
C2 C3 H3 119.4 . . ?
C1 C2 H2 119.7 . . ?
C3 C2 C1 120.5(4) . . ?
C3 C2 H2 119.7 . . ?
C14 C15 H15A 108.8 . . ?
C14 C15 H15B 108.8 . . ?
H15A C15 H15B 107.7 . . ?
C16 C15 C14 113.8(3) . . ?
C16 C15 H15A 108.8 . . ?
C16 C15 H15B 108.8 . . ?
C15 C16 H16A 108.7 . . ?
C15 C16 H16B 108.7 . . ?
C15 C16 C17 114.1(4) . . ?
H16A C16 H16B 107.6 . . ?
C17 C16 H16A 108.7 . . ?
C17 C16 H16B 108.7 . . ?
C16 C17 H17A 109.5 . . ?
C16 C17 H17B 109.5 . . ?
C16 C17 H17C 109.5 . . ?
H17A C17 H17B 109.5 . . ?
H17A C17 H17C 109.5 . . ?
H17B C17 H17C 109.5 . . ?

loop_
_geom_bond_atom_site_label_1
_geom_bond_atom_site_label_2
_geom_bond_distance
_geom_bond_site_symmetry_2
_geom_bond_publ_flag
S1 C9 1.739(3) . ?
S1 C12 1.740(3) . ?
C9 C7 1.465(4) . ?
C9 C6 1.361(4) . ?
C7 C10 1.369(4) . ?
C7 C8 1.467(4) . ?
C5 C8 1.409(5) . ?
C5 C6 1.466(5) . ?
C5 C4 1.394(4) . ?
C10 C11 1.445(4) . ?
C10 C13 1.505(4) . ?
C8 C1 1.391(5) . ?
C6 C14 1.501(5) . ?
C11 H11 0.9500 . ?
C11 C12 1.363(5) . ?
C12 C12 1.478(6) 10_566 ?
C1 H1 0.9500 . ?
C1 C2 1.399(5) . ?
C13 H13A 0.9800 . ?
C13 H13B 0.9800 . ?
C13 H13C 0.9800 . ?
C14 H14A 0.9900 . ?
C14 H14B 0.9900 . ?
C14 C15 1.538(5) . ?
C4 H4 0.9500 . ?
C4 C3 1.388(5) . ?
C3 H3 0.9500 . ?
C3 C2 1.382(5) . ?
C2 H2 0.9500 . ?
C15 H15A 0.9900 . ?
C15 H15B 0.9900 . ?
C15 C16 1.492(5) . ?
C16 H16A 0.9900 . ?
C16 H16B 0.9900 . ?
C16 C17 1.537(5) . ?
C17 H17A 0.9800 . ?
C17 H17B 0.9800 . ?
C17 H17C 0.9800 . ?

loop_
_platon_squeeze_void_nr
_platon_squeeze_void_average_x
_platon_squeeze_void_average_y
_platon_squeeze_void_average_z
_platon_squeeze_void_volume
_platon_squeeze_void_count_electrons
_platon_squeeze_void_content
1 0.000 0.000 -0.003 85 16 ' '
2 0.333 0.667 0.733 86 16 ' '
3 0.667 0.333 0.399 86 16 ' '
